data_1535936
loop_
_publ_author_name
'Valldor, M.'

_publ_section_title
;
 Syntheses and structures of compounds with the Y Ba Co4 O7-type structure
;
_journal_name_full 'Solid State Sciences'
_journal_page_first 251
_journal_page_last 266
_journal_volume 6
_journal_year 2004
_chemical_formula_sum 'Al0.16 Ba Ca Co2.208 O7 Zn1.632'
_chemical_name_systematic 'Ca Ba Co2.208 Zn1.632 Al0.16 O7'
_space_group_IT_number 186
_symmetry_space_group_name_Hall 'P 6c -2c'
_symmetry_space_group_name_H-M 'P 63 m c'
_cell_angle_alpha 90
_cell_angle_beta 90
_cell_angle_gamma 120
_cell_formula_units_Z 2
_cell_length_a 6.3331
_cell_length_b 6.3331
_cell_length_c 10.1964
_cell_volume 354.169
_citation_journal_id_ASTM SSSCFJ
_cod_data_source_file Valldor_SSSCFJ_2004_1248.cif
_cod_data_source_block Al0.16Ba1Ca1Co2.208O7Zn1.632
_cod_original_cell_volume 354.1687
_cod_original_formula_sum 'Al0.16 Ba1 Ca1 Co2.208 O7 Zn1.632'
_cod_database_code 1535936

loop_
_symmetry_equiv_pos_as_xyz
x,y,z
x-y,x,z+1/2
-y,x-y,z
-x,-y,z+1/2
-x+y,-x,z
y,-x+y,z+1/2
y,x,z+1/2
-x+y,y,z
-x,-x+y,z+1/2
-y,-x,z
x-y,-y,z+1/2
x,x-y,z

loop_
_atom_site_label
_atom_site_type_symbol
_atom_site_fract_x
_atom_site_fract_y
_atom_site_fract_z
_atom_site_occupancy
_atom_site_U_iso_or_equiv
O2 O-2 0 0 0.2527 1 0.0
Ca1 Ca+2 0.666667 0.333333 0.8724 1 0.0
Al1 Al+3 0 0 0.441629 0.16 0.0
Ba1 Ba+2 0.666667 0.333333 0.5 1 0.0
O3 O-2 0.1571 0.8429 0.4987 1 0.0
Co2 Co+2 0.1711 0.8289 0.68494 0.656 0.0
Zn1 Zn+2 0 0 0.441629 0.6 0.0
O1 O-2 0.4963 0.5037 0.7404 1 0.0
Co1 Co+2 0 0 0.44163 0.24 0.0
Zn2 Zn+2 0.171103 0.828897 0.684943 0.344 0.0
